data_7121494
loop_
_publ_author_name
'Ballestero-Mart\'inez, Ernesto'
'Hadlington, Terrance J.'
'Szilv\'asi, Tibor'
'Yao, Shenglai'
'Driess, Matthias'

_publ_section_title
;
 From zinco(ii) arsaketenes to silylene-stabilised zinco arsinidene
 complexes.
;
_journal_issue 48
_journal_name_full 'Chemical communications (Cambridge, England)'
_journal_page_first 6124
_journal_page_last 6127
_journal_paper_doi 10.1039/c8cc01928b
_journal_volume 54
_journal_year 2018
_chemical_formula_moiety 'C41 H61 As N4 O Zn'
_chemical_formula_sum 'C41 H61 As N4 O Zn'
_chemical_formula_weight 766.22
_chemical_properties_physical Air-sensitive,Moisture-sensitive
_space_group_crystal_system monoclinic
_space_group_IT_number 14
_space_group_name_Hall '-P 2yn'
_space_group_name_H-M_alt 'P 1 21/n 1'
_symmetry_space_group_name_Hall '-P 2yn'
_symmetry_space_group_name_H-M 'P 1 21/n 1'
_atom_sites_solution_hydrogens geom
_audit_creation_method SHELXL-2016/6
_audit_update_record
;
2018-03-07 deposited with the CCDC.
2018-04-16 downloaded from the CCDC.
;
_cell_angle_alpha 90
_cell_angle_beta 104.1840(10)
_cell_angle_gamma 90
_cell_formula_units_Z 4
_cell_length_a 17.2926(2)
_cell_length_b 11.89570(10)
_cell_length_c 19.9787(2)
_cell_measurement_reflns_used 8441
_cell_measurement_temperature 150(2)
_cell_measurement_theta_max 73.3000
_cell_measurement_theta_min 2.6360
_cell_volume 3984.48(7)
_computing_cell_refinement 'CrysAlisPro 1.171.38.43c (Rigaku OD, 2015)'
_computing_data_collection 'CrysAlisPro 1.171.38.43c (Rigaku OD, 2015)'
_computing_data_reduction 'CrysAlisPro 1.171.38.43c (Rigaku OD, 2015)'
_computing_structure_refinement 'SHELXL-2016/6 (Sheldrick, 2016)'
_diffrn_ambient_temperature 150(2)
_diffrn_detector_area_resol_mean 10.5435
_diffrn_measured_fraction_theta_full 0.998
_diffrn_measured_fraction_theta_max 0.995
_diffrn_measurement_device_type 'SuperNova, Single source at offset, Atlas'
_diffrn_measurement_method '\w scans'
_diffrn_radiation_type CuK\a
_diffrn_radiation_wavelength 1.54184
_diffrn_reflns_av_R_equivalents 0.0240
_diffrn_reflns_av_unetI/netI 0.0312
_diffrn_reflns_Laue_measured_fraction_full 0.998
_diffrn_reflns_Laue_measured_fraction_max 0.995
_diffrn_reflns_limit_h_max 20
_diffrn_reflns_limit_h_min -21
_diffrn_reflns_limit_k_max 12
_diffrn_reflns_limit_k_min -14
_diffrn_reflns_limit_l_max 24
_diffrn_reflns_limit_l_min -22
_diffrn_reflns_number 15940
_diffrn_reflns_point_group_measured_fraction_full 0.998
_diffrn_reflns_point_group_measured_fraction_max 0.995
_diffrn_reflns_theta_full 67.684
_diffrn_reflns_theta_max 69.973
_diffrn_reflns_theta_min 6.406
_diffrn_source 'micro-focus sealed X-ray tube'
_exptl_absorpt_coefficient_mu 2.038
_exptl_absorpt_correction_T_max 1.00000
_exptl_absorpt_correction_T_min 0.41417
_exptl_absorpt_correction_type multi-scan
_exptl_absorpt_process_details
;
CrysAlisPro 1.171.38.43c (Rigaku Oxford Diffraction, 2015)
Empirical absorption correction using spherical harmonics,
 implemented in SCALE3 ABSPACK scaling algorithm.
;
_exptl_crystal_colour colourless
_exptl_crystal_density_diffrn 1.277
_exptl_crystal_description plate
_exptl_crystal_F_000 1624
_exptl_crystal_size_max 0.170
_exptl_crystal_size_mid 0.150
_exptl_crystal_size_min 0.102
_refine_diff_density_max 0.450
_refine_diff_density_min -1.110
_refine_diff_density_rms 0.071
_refine_ls_extinction_method none
_refine_ls_goodness_of_fit_ref 1.034
_refine_ls_hydrogen_treatment constr
_refine_ls_matrix_type full
_refine_ls_number_parameters 449
_refine_ls_number_reflns 7530
_refine_ls_number_restraints 0
_refine_ls_restrained_S_all 1.034
_refine_ls_R_factor_all 0.0468
_refine_ls_R_factor_gt 0.0407
_refine_ls_shift/su_max 0.001
_refine_ls_shift/su_mean 0.000
_refine_ls_structure_factor_coef Fsqd
_refine_ls_weighting_details 'w=1/[\s^2^(Fo^2^)+(0.0616P)^2^+5.1366P] where P=(Fo^2^+2Fc^2^)/3'
_refine_ls_weighting_scheme calc
_refine_ls_wR_factor_gt 0.1148
_refine_ls_wR_factor_ref 0.1192
_reflns_Friedel_coverage 0.000
_reflns_number_gt 6671
_reflns_number_total 7530
_reflns_threshold_expression 'I > 2\s(I)'
_cod_data_source_file c8cc01928b2.cif
_cod_data_source_block compound_4
_cod_depositor_comments 'Adding full bibliography for 7121492--7121496.cif.'
_cod_database_code 7121494
_shelx_shelxl_version_number 2016/6
_shelx_space_group_comment
;
The symmetry employed for this shelxl refinement is uniquely defined
by the following loop, which should always be used as a source of
symmetry information in preference to the above space-group names.
They are only intended as comments.
;
_shelx_estimated_absorpt_t_min 0.723
_shelx_estimated_absorpt_t_max 0.819

loop_
_space_group_symop_operation_xyz
'x, y, z'
'-x+1/2, y+1/2, -z+1/2'
'-x, -y, -z'
'x-1/2, -y-1/2, z-1/2'

loop_
_atom_site_label
_atom_site_type_symbol
_atom_site_fract_x
_atom_site_fract_y
_atom_site_fract_z
_atom_site_U_iso_or_equiv
_atom_site_adp_type
_atom_site_occupancy
_atom_site_site_symmetry_order
_atom_site_calc_flag
_atom_site_refinement_flags_posn
_atom_site_refinement_flags_adp
Zn1 Zn 0.50134(2) 0.27035(3) 0.22148(2) 0.01581(10) Uani 1 1 d . .
As1 As 0.59067(2) 0.38093(3) 0.16720(2) 0.03395(11) Uani 1 1 d . .
N1 N 0.47008(12) 0.38069(17) 0.28940(10) 0.0175(4) Uani 1 1 d . .
C30 C 0.54062(15) 0.1185(2) 0.27301(12) 0.0177(5) Uani 1 1 d . .
C2 C 0.39574(15) 0.3793(2) 0.29659(13) 0.0190(5) Uani 1 1 d . .
N2 N 0.38947(12) 0.26405(18) 0.15915(10) 0.0183(4) Uani 1 1 d . .
N3 N 0.61254(12) 0.06753(17) 0.28036(10) 0.0179(4) Uani 1 1 d . .
N4 N 0.50565(13) 0.06164(18) 0.31711(11) 0.0195(4) Uani 1 1 d . .
C31 C 0.55555(16) -0.0226(2) 0.35194(13) 0.0231(5) Uani 1 1 d . .
C6 C 0.52796(15) 0.4570(2) 0.32964(13) 0.0198(5) Uani 1 1 d . .
C28 C 0.47799(19) -0.0161(3) 0.10620(19) 0.0407(8) Uani 1 1 d . .
H28A H 0.477945 -0.044021 0.060029 0.061 Uiso 1 1 calc R U
H28B H 0.488692 -0.078567 0.139197 0.061 Uiso 1 1 calc R U
H28C H 0.519479 0.041255 0.120058 0.061 Uiso 1 1 calc R U
C4 C 0.32728(15) 0.2772(2) 0.18608(13) 0.0199(5) Uani 1 1 d . .
C11 C 0.57728(16) 0.4238(2) 0.39356(13) 0.0237(5) Uani 1 1 d . .
C36 C 0.66889(15) 0.1000(2) 0.23842(13) 0.0217(5) Uani 1 1 d . .
H36 H 0.638846 0.151162 0.201366 0.026 Uiso 1 1 calc R U
C18 C 0.37725(14) 0.2465(2) 0.08589(12) 0.0192(5) Uani 1 1 d . .
C7 C 0.53797(16) 0.5635(2) 0.30183(14) 0.0238(5) Uani 1 1 d . .
C32 C 0.62343(16) -0.0180(2) 0.32945(13) 0.0225(5) Uani 1 1 d . .
C27 C 0.39669(18) 0.0351(2) 0.10512(14) 0.0276(6) Uani 1 1 d . .
H27 H 0.397667 0.059699 0.153187 0.033 Uiso 1 1 calc R U
C3 C 0.33217(15) 0.3221(2) 0.25213(13) 0.0207(5) Uani 1 1 d . .
H3 H 0.285930 0.312352 0.269192 0.025 Uiso 1 1 calc R U
C19 C 0.38186(15) 0.1382(2) 0.05931(13) 0.0222(5) Uani 1 1 d . .
C10 C 0.63611(18) 0.4975(3) 0.42870(15) 0.0323(6) Uani 1 1 d . .
H10 H 0.669840 0.475362 0.471704 0.039 Uiso 1 1 calc R U
C21 C 0.36388(18) 0.2180(3) -0.05488(14) 0.0314(6) Uani 1 1 d . .
H21 H 0.359430 0.208360 -0.102883 0.038 Uiso 1 1 calc R U
C23 C 0.36599(15) 0.3413(2) 0.04222(13) 0.0233(5) Uani 1 1 d . .
C22 C 0.36027(18) 0.3244(3) -0.02808(14) 0.0297(6) Uani 1 1 d . .
H22 H 0.353752 0.387455 -0.058092 0.036 Uiso 1 1 calc R U
C35 C 0.4095(2) 0.1011(3) 0.39107(18) 0.0397(8) Uani 1 1 d . .
H35A H 0.411304 0.029111 0.415220 0.060 Uiso 1 1 calc R U
H35B H 0.357487 0.136752 0.387405 0.060 Uiso 1 1 calc R U
H35C H 0.451765 0.150412 0.416942 0.060 Uiso 1 1 calc R U
C33 C 0.42169(16) 0.0811(2) 0.31875(15) 0.0266(6) Uani 1 1 d . .
H33 H 0.403731 0.150741 0.291314 0.032 Uiso 1 1 calc R U
C39 C 0.5370(2) -0.0977(3) 0.40561(16) 0.0357(7) Uani 1 1 d . .
H39A H 0.580794 -0.151115 0.421363 0.054 Uiso 1 1 calc R U
H39B H 0.487561 -0.139000 0.386000 0.054 Uiso 1 1 calc R U
H39C H 0.530284 -0.052401 0.444783 0.054 Uiso 1 1 calc R U
C12 C 0.48612(17) 0.6031(2) 0.23314(14) 0.0268(6) Uani 1 1 d . .
H12 H 0.471272 0.534995 0.203388 0.032 Uiso 1 1 calc R U
C5 C 0.24581(16) 0.2394(3) 0.14546(15) 0.0290(6) Uani 1 1 d . .
H5A H 0.231649 0.279402 0.101258 0.043 Uiso 1 1 calc R U
H5B H 0.206241 0.255943 0.171807 0.043 Uiso 1 1 calc R U
H5C H 0.246715 0.158317 0.136989 0.043 Uiso 1 1 calc R U
C24 C 0.36000(18) 0.4600(3) 0.06903(14) 0.0299(6) Uani 1 1 d . .
H24 H 0.381955 0.458614 0.120222 0.036 Uiso 1 1 calc R U
C20 C 0.37397(17) 0.1256(3) -0.01176(14) 0.0275(6) Uani 1 1 d . .
H20 H 0.375593 0.052554 -0.030554 0.033 Uiso 1 1 calc R U
C1 C 0.37525(17) 0.4403(3) 0.35684(14) 0.0300(6) Uani 1 1 d . .
H1A H 0.383736 0.389778 0.396724 0.045 Uiso 1 1 calc R U
H1B H 0.319264 0.463932 0.343810 0.045 Uiso 1 1 calc R U
H1C H 0.409525 0.506567 0.368842 0.045 Uiso 1 1 calc R U
C17 C 0.6427(2) 0.2392(3) 0.43532(16) 0.0394(7) Uani 1 1 d . .
H17A H 0.654087 0.226853 0.390195 0.059 Uiso 1 1 calc R U
H17B H 0.633841 0.166662 0.455494 0.059 Uiso 1 1 calc R U
H17C H 0.687998 0.277430 0.465941 0.059 Uiso 1 1 calc R U
C8 C 0.59721(19) 0.6344(3) 0.33953(15) 0.0326(6) Uani 1 1 d . .
H8 H 0.603988 0.706764 0.321664 0.039 Uiso 1 1 calc R U
C38 C 0.69504(18) -0.0003(3) 0.20180(15) 0.0337(7) Uani 1 1 d . .
H38A H 0.738146 -0.040355 0.233942 0.051 Uiso 1 1 calc R U
H38B H 0.714070 0.026187 0.162214 0.051 Uiso 1 1 calc R U
H38C H 0.649730 -0.051189 0.185699 0.051 Uiso 1 1 calc R U
C37 C 0.73866(17) 0.1674(3) 0.27994(15) 0.0327(6) Uani 1 1 d . .
H37A H 0.718731 0.234296 0.298939 0.049 Uiso 1 1 calc R U
H37B H 0.772995 0.190376 0.249959 0.049 Uiso 1 1 calc R U
H37C H 0.769384 0.121084 0.317786 0.049 Uiso 1 1 calc R U
C40 C 0.69750(18) -0.0864(3) 0.35289(16) 0.0324(6) Uani 1 1 d . .
H40A H 0.696088 -0.126106 0.395539 0.049 Uiso 1 1 calc R U
H40B H 0.744155 -0.036783 0.361453 0.049 Uiso 1 1 calc R U
H40C H 0.700900 -0.141107 0.317060 0.049 Uiso 1 1 calc R U
C15 C 0.56829(18) 0.3116(2) 0.42651(14) 0.0274(6) Uani 1 1 d . .
H15 H 0.523054 0.270671 0.395236 0.033 Uiso 1 1 calc R U
C9 C 0.6462(2) 0.6022(3) 0.40208(17) 0.0386(7) Uani 1 1 d . .
H9 H 0.686498 0.651576 0.426579 0.046 Uiso 1 1 calc R U
C25 C 0.4080(2) 0.5448(3) 0.03948(18) 0.0422(8) Uani 1 1 d . .
H25A H 0.464253 0.522428 0.051138 0.063 Uiso 1 1 calc R U
H25B H 0.402780 0.619175 0.059002 0.063 Uiso 1 1 calc R U
H25C H 0.388001 0.547631 -0.010825 0.063 Uiso 1 1 calc R U
C29 C 0.3311(2) -0.0529(3) 0.08390(17) 0.0385(7) Uani 1 1 d . .
H29A H 0.279523 -0.019213 0.084269 0.058 Uiso 1 1 calc R U
H29B H 0.341902 -0.115943 0.116447 0.058 Uiso 1 1 calc R U
H29C H 0.329837 -0.080141 0.037342 0.058 Uiso 1 1 calc R U
C16 C 0.5477(2) 0.3267(3) 0.49668(15) 0.0397(7) Uani 1 1 d . .
H16A H 0.538238 0.252959 0.515027 0.059 Uiso 1 1 calc R U
H16B H 0.499587 0.372948 0.490700 0.059 Uiso 1 1 calc R U
H16C H 0.592192 0.363856 0.528998 0.059 Uiso 1 1 calc R U
C34 C 0.3678(2) -0.0143(3) 0.28376(16) 0.0400(8) Uani 1 1 d . .
H34A H 0.376550 -0.027613 0.237761 0.060 Uiso 1 1 calc R U
H34B H 0.311938 0.006264 0.279461 0.060 Uiso 1 1 calc R U
H34C H 0.380361 -0.082768 0.311559 0.060 Uiso 1 1 calc R U
C13 C 0.5291(2) 0.6833(3) 0.19491(18) 0.0442(8) Uani 1 1 d . .
H13A H 0.538745 0.754952 0.219798 0.066 Uiso 1 1 calc R U
H13B H 0.496054 0.696292 0.148190 0.066 Uiso 1 1 calc R U
H13C H 0.580170 0.650300 0.192181 0.066 Uiso 1 1 calc R U
C14 C 0.4082(2) 0.6566(3) 0.2413(2) 0.0500(9) Uani 1 1 d . .
H14A H 0.376815 0.600398 0.258912 0.075 Uiso 1 1 calc R U
H14B H 0.377554 0.683981 0.196306 0.075 Uiso 1 1 calc R U
H14C H 0.420554 0.719613 0.273721 0.075 Uiso 1 1 calc R U
C26 C 0.2738(2) 0.4986(3) 0.0550(3) 0.0578(11) Uani 1 1 d . .
H26A H 0.249162 0.494216 0.005393 0.087 Uiso 1 1 calc R U
H26B H 0.271927 0.576366 0.070710 0.087 Uiso 1 1 calc R U
H26C H 0.244549 0.449995 0.079966 0.087 Uiso 1 1 calc R U
C41 C 0.5905(3) 0.2798(3) 0.1039(2) 0.0548(10) Uani 1 1 d . .
O1 O 0.5927(3) 0.2132(3) 0.06094(19) 0.1038(16) Uani 1 1 d . .

loop_
_atom_site_aniso_label
_atom_site_aniso_U_11
_atom_site_aniso_U_22
_atom_site_aniso_U_33
_atom_site_aniso_U_23
_atom_site_aniso_U_13
_atom_site_aniso_U_12
Zn1 0.01465(17) 0.01751(18) 0.01589(17) 0.00122(12) 0.00494(12) 0.00059(12)
As1 0.03013(19) 0.0345(2) 0.0409(2) 0.00420(14) 0.01585(15) -0.00189(13)
N1 0.0182(10) 0.0173(10) 0.0174(10) -0.0005(8) 0.0053(8) -0.0002(8)
C30 0.0203(12) 0.0169(12) 0.0168(11) -0.0014(9) 0.0061(9) -0.0003(9)
C2 0.0212(12) 0.0185(12) 0.0179(11) -0.0002(9) 0.0063(9) 0.0013(10)
N2 0.0171(10) 0.0227(11) 0.0152(10) -0.0002(8) 0.0041(8) 0.0026(8)
N3 0.0191(10) 0.0168(10) 0.0175(9) 0.0004(8) 0.0040(8) 0.0017(8)
N4 0.0218(10) 0.0182(10) 0.0194(10) 0.0027(8) 0.0067(8) 0.0003(8)
C31 0.0289(14) 0.0190(12) 0.0208(12) 0.0025(10) 0.0051(10) 0.0001(11)
C6 0.0203(12) 0.0189(12) 0.0210(12) -0.0037(10) 0.0065(10) -0.0003(10)
C28 0.0337(16) 0.0311(16) 0.0518(19) 0.0075(14) -0.0003(14) 0.0069(13)
C4 0.0175(12) 0.0212(13) 0.0213(12) 0.0006(10) 0.0052(10) 0.0008(10)
C11 0.0252(13) 0.0227(13) 0.0230(12) -0.0018(10) 0.0053(10) -0.0021(11)
C36 0.0196(12) 0.0256(13) 0.0211(12) 0.0025(10) 0.0074(10) 0.0011(10)
C18 0.0137(11) 0.0271(13) 0.0162(11) -0.0012(10) 0.0024(9) 0.0018(10)
C7 0.0268(13) 0.0185(13) 0.0257(13) -0.0014(10) 0.0057(11) -0.0013(10)
C32 0.0265(13) 0.0179(12) 0.0217(12) 0.0014(10) 0.0032(10) 0.0006(10)
C27 0.0359(15) 0.0251(14) 0.0205(12) -0.0022(11) 0.0045(11) 0.0013(12)
C3 0.0174(12) 0.0251(13) 0.0220(12) -0.0013(10) 0.0095(10) 0.0013(10)
C19 0.0185(12) 0.0277(14) 0.0200(12) -0.0007(10) 0.0039(10) 0.0027(10)
C10 0.0314(15) 0.0348(16) 0.0256(14) -0.0004(12) -0.0032(12) -0.0070(13)
C21 0.0382(16) 0.0400(17) 0.0154(12) -0.0011(11) 0.0053(11) 0.0056(13)
C23 0.0217(12) 0.0268(14) 0.0207(12) 0.0014(10) 0.0039(10) 0.0036(11)
C22 0.0352(15) 0.0345(16) 0.0186(12) 0.0044(11) 0.0049(11) 0.0056(13)
C35 0.0424(18) 0.0377(18) 0.0494(19) -0.0089(15) 0.0309(16) -0.0079(14)
C33 0.0233(13) 0.0252(14) 0.0347(15) 0.0065(12) 0.0140(11) -0.0005(11)
C39 0.0438(18) 0.0325(16) 0.0333(15) 0.0143(13) 0.0139(13) 0.0053(14)
C12 0.0310(14) 0.0201(13) 0.0275(14) 0.0023(11) 0.0037(11) 0.0006(11)
C5 0.0175(13) 0.0419(17) 0.0273(14) -0.0069(12) 0.0051(11) -0.0022(12)
C24 0.0384(16) 0.0291(15) 0.0216(13) 0.0014(11) 0.0061(11) 0.0048(12)
C20 0.0311(14) 0.0304(15) 0.0207(13) -0.0052(11) 0.0057(11) 0.0047(12)
C1 0.0275(14) 0.0380(16) 0.0276(14) -0.0106(12) 0.0126(11) 0.0016(12)
C17 0.050(2) 0.0319(16) 0.0305(15) -0.0018(13) -0.0006(14) 0.0081(14)
C8 0.0392(16) 0.0236(14) 0.0330(15) 0.0000(12) 0.0052(13) -0.0089(12)
C38 0.0310(15) 0.0420(18) 0.0303(14) -0.0060(13) 0.0115(12) 0.0104(13)
C37 0.0253(14) 0.0401(17) 0.0328(15) 0.0026(13) 0.0071(12) -0.0082(13)
C40 0.0300(15) 0.0257(14) 0.0391(16) 0.0097(12) 0.0042(12) 0.0061(12)
C15 0.0342(15) 0.0250(14) 0.0202(12) 0.0009(11) 0.0016(11) -0.0053(12)
C9 0.0404(17) 0.0321(16) 0.0376(17) -0.0071(13) -0.0015(14) -0.0151(14)
C25 0.052(2) 0.0303(17) 0.0466(19) 0.0027(14) 0.0155(16) -0.0034(15)
C29 0.0409(17) 0.0363(17) 0.0386(17) 0.0016(14) 0.0106(14) -0.0074(14)
C16 0.0466(19) 0.047(2) 0.0258(15) 0.0040(14) 0.0097(13) -0.0040(16)
C34 0.0367(17) 0.050(2) 0.0337(16) 0.0043(14) 0.0089(13) -0.0176(15)
C13 0.051(2) 0.0366(18) 0.0415(18) 0.0132(15) 0.0048(15) -0.0101(16)
C14 0.045(2) 0.051(2) 0.053(2) 0.0101(18) 0.0110(17) 0.0202(17)
C26 0.047(2) 0.036(2) 0.098(3) -0.008(2) 0.031(2) 0.0104(17)
C41 0.080(3) 0.044(2) 0.051(2) 0.0116(17) 0.035(2) 0.003(2)
O1 0.205(5) 0.057(2) 0.075(2) -0.0101(18) 0.084(3) -0.010(3)

loop_
_atom_type_symbol
_atom_type_description
_atom_type_scat_dispersion_real
_atom_type_scat_dispersion_imag
_atom_type_scat_source
C C 0.0181 0.0091 'International Tables Vol C Tables 4.2.6.8 and 6.1.1.4'
H H 0.0000 0.0000 'International Tables Vol C Tables 4.2.6.8 and 6.1.1.4'
N N 0.0311 0.0180 'International Tables Vol C Tables 4.2.6.8 and 6.1.1.4'
O O 0.0492 0.0322 'International Tables Vol C Tables 4.2.6.8 and 6.1.1.4'
Zn Zn -1.5491 0.6778 'International Tables Vol C Tables 4.2.6.8 and 6.1.1.4'
As As -0.9300 1.0051 'International Tables Vol C Tables 4.2.6.8 and 6.1.1.4'

loop_
_geom_angle_atom_site_label_1
_geom_angle_atom_site_label_2
_geom_angle_atom_site_label_3
_geom_angle
N2 Zn1 N1 93.63(8)
N2 Zn1 C30 114.38(9)
N1 Zn1 C30 109.30(9)
N2 Zn1 As1 110.77(6)
N1 Zn1 As1 104.11(6)
C30 Zn1 As1 120.60(7)
C41 As1 Zn1 93.47(13)
C2 N1 C6 120.4(2)
C2 N1 Zn1 118.82(17)
C6 N1 Zn1 120.79(15)
N3 C30 N4 104.3(2)
N3 C30 Zn1 127.76(18)
N4 C30 Zn1 126.86(18)
N1 C2 C3 124.4(2)
N1 C2 C1 120.0(2)
C3 C2 C1 115.7(2)
C4 N2 C18 119.9(2)
C4 N2 Zn1 119.55(17)
C18 N2 Zn1 120.58(15)
C30 N3 C32 111.4(2)
C30 N3 C36 122.2(2)
C32 N3 C36 126.4(2)
C30 N4 C31 111.2(2)
C30 N4 C33 122.0(2)
C31 N4 C33 126.4(2)
C32 C31 N4 106.6(2)
C32 C31 C39 128.3(3)
N4 C31 C39 125.1(2)
C11 C6 C7 120.2(2)
C11 C6 N1 120.9(2)
C7 C6 N1 118.8(2)
N2 C4 C3 123.9(2)
N2 C4 C5 119.3(2)
C3 C4 C5 116.8(2)
C10 C11 C6 119.0(3)
C10 C11 C15 118.4(2)
C6 C11 C15 122.6(2)
N3 C36 C37 111.9(2)
N3 C36 C38 112.4(2)
C37 C36 C38 112.7(2)
C19 C18 C23 120.8(2)
C19 C18 N2 120.6(2)
C23 C18 N2 118.4(2)
C8 C7 C6 118.3(3)
C8 C7 C12 119.5(3)
C6 C7 C12 122.1(2)
C31 C32 N3 106.5(2)
C31 C32 C40 128.3(2)
N3 C32 C40 125.2(2)
C19 C27 C29 112.6(2)
C19 C27 C28 110.5(2)
C29 C27 C28 110.4(3)
C2 C3 C4 129.3(2)
C20 C19 C18 118.7(2)
C20 C19 C27 119.1(2)
C18 C19 C27 122.1(2)
C9 C10 C11 121.2(3)
C20 C21 C22 119.9(2)
C22 C23 C18 118.1(3)
C22 C23 C24 119.5(2)
C18 C23 C24 122.4(2)
C21 C22 C23 121.5(3)
N4 C33 C35 114.2(2)
N4 C33 C34 111.5(2)
C35 C33 C34 109.8(2)
C7 C12 C13 113.2(2)
C7 C12 C14 111.9(3)
C13 C12 C14 110.0(3)
C25 C24 C23 112.9(2)
C25 C24 C26 109.5(3)
C23 C24 C26 111.3(3)
C21 C20 C19 120.9(3)
C9 C8 C7 121.8(3)
C11 C15 C17 112.1(3)
C11 C15 C16 111.4(3)
C17 C15 C16 109.8(3)
C8 C9 C10 119.4(3)
O1 C41 As1 177.7(4)

loop_
_geom_bond_atom_site_label_1
_geom_bond_atom_site_label_2
_geom_bond_distance
Zn1 N2 2.029(2)
Zn1 N1 2.053(2)
Zn1 C30 2.107(2)
Zn1 As1 2.4725(4)
As1 C41 1.744(4)
N1 C2 1.328(3)
N1 C6 1.442(3)
C30 N3 1.359(3)
C30 N4 1.364(3)
C2 C3 1.408(4)
C2 C1 1.520(3)
N2 C4 1.324(3)
N2 C18 1.442(3)
N3 C32 1.394(3)
N3 C36 1.484(3)
N4 C31 1.393(3)
N4 C33 1.478(3)
C31 C32 1.357(4)
C31 C39 1.490(4)
C6 C11 1.407(4)
C6 C7 1.411(4)
C28 C27 1.528(4)
C4 C3 1.407(3)
C4 C5 1.512(4)
C11 C10 1.395(4)
C11 C15 1.513(4)
C36 C37 1.515(4)
C36 C38 1.525(4)
C18 C19 1.403(4)
C18 C23 1.410(4)
C7 C8 1.397(4)
C7 C12 1.519(4)
C32 C40 1.492(4)
C27 C19 1.514(4)
C27 C29 1.525(4)
C19 C20 1.401(4)
C10 C9 1.382(4)
C21 C20 1.380(4)
C21 C22 1.382(4)
C23 C22 1.398(4)
C23 C24 1.523(4)
C35 C33 1.529(4)
C33 C34 1.525(4)
C12 C13 1.525(4)
C12 C14 1.534(4)
C24 C25 1.515(4)
C24 C26 1.519(5)
C17 C15 1.522(4)
C8 C9 1.381(4)
C15 C16 1.539(4)
C41 O1 1.177(5)
